data_7011209
loop_
_publ_author_name
'Marcus L. Cole'
'Cameron Jones'
'Peter C. Junk'

_publ_section_title
;
 Ether and crown ether adduct complexes of sodium and potassium
 cyclopentadienide and methylcyclopentadienide---molecular structures
 of [Na(dme)Cp]\\infty , [K(dme)0.5Cp]\\infty , [Na(15-crown-5)Cp],
 [Na(18-crown-6)CpMe] and the &#x201C;naked Cp&#x2212;&#x201D; complex
 [K(15-crown-5)2][Cp]
;
_journal_issue 6
_journal_name_full 'J. Chem. Soc., Dalton Trans.'
_journal_page_first 896
_journal_page_last 905
_journal_paper_doi 10.1039/b109124g
_journal_year 2002
_chemical_formula_sum 'C18 H31 Na O6'
_chemical_formula_weight 366.42
_space_group_IT_number 33
_symmetry_space_group_name_Hall 'P 2c -2n'
_symmetry_space_group_name_H-M 'P n a 21'
_atom_sites_solution_hydrogens geom
_atom_sites_solution_primary direct
_atom_sites_solution_secondary difmap
_audit_creation_method SHELXL-97
_cell_angle_alpha 90.00
_cell_angle_beta 90.00
_cell_angle_gamma 90.00
_cell_formula_units_Z 4
_cell_length_a 19.623(3)
_cell_length_b 9.8461(17)
_cell_length_c 10.8445(18)
_cell_measurement_temperature 296(2)
_cell_volume 2095.3(6)
_computing_structure_refinement 'SHELXL-97 (Sheldrick, 1997)'
_computing_structure_solution 'SHELXS-97 (Sheldrick, 1990)'
_diffrn_ambient_temperature 296(2)
_diffrn_measured_fraction_theta_full 0.999
_diffrn_measured_fraction_theta_max 0.999
_diffrn_radiation_monochromator graphite
_diffrn_radiation_source 'fine-focus sealed tube'
_diffrn_radiation_type MoK\a
_diffrn_radiation_wavelength 0.71073
_diffrn_reflns_av_R_equivalents 0.0783
_diffrn_reflns_av_sigmaI/netI 0.0575
_diffrn_reflns_limit_h_max 21
_diffrn_reflns_limit_h_min -21
_diffrn_reflns_limit_k_max 10
_diffrn_reflns_limit_k_min -10
_diffrn_reflns_limit_l_max 7
_diffrn_reflns_limit_l_min -12
_diffrn_reflns_number 8839
_diffrn_reflns_theta_full 23.20
_diffrn_reflns_theta_max 23.20
_diffrn_reflns_theta_min 2.08
_exptl_absorpt_coefficient_mu 0.103
_exptl_absorpt_correction_T_max 0.9818
_exptl_absorpt_correction_T_min 0.9699
_exptl_crystal_density_diffrn 1.162
_exptl_crystal_density_method 'not measured'
_exptl_crystal_F_000 792
_exptl_crystal_size_max 0.30
_exptl_crystal_size_mid 0.20
_exptl_crystal_size_min 0.18
_refine_diff_density_max 0.294
_refine_diff_density_min -0.206
_refine_diff_density_rms 0.051
_refine_ls_abs_structure_details 'Flack H D (1983), Acta Cryst. A39, 876-881'
_refine_ls_abs_structure_Flack -0.1(12)
_refine_ls_extinction_method none
_refine_ls_goodness_of_fit_ref 1.068
_refine_ls_hydrogen_treatment mixed
_refine_ls_matrix_type full
_refine_ls_number_parameters 227
_refine_ls_number_reflns 2639
_refine_ls_number_restraints 1
_refine_ls_restrained_S_all 1.068
_refine_ls_R_factor_all 0.1129
_refine_ls_R_factor_gt 0.0862
_refine_ls_shift/su_max 0.012
_refine_ls_shift/su_mean 0.002
_refine_ls_structure_factor_coef Fsqd
_refine_ls_weighting_details 'calc w=1/[\s^2^(Fo^2^)+(0.1615P)^2^+0.4594P] where P=(Fo^2^+2Fc^2^)/3'
_refine_ls_weighting_scheme calc
_refine_ls_wR_factor_gt 0.2428
_refine_ls_wR_factor_ref 0.2734
_reflns_number_gt 1755
_reflns_number_total 2639
_reflns_threshold_expression >2sigma(I)
_cod_data_source_file b109124g.txt
_cod_data_source_block COMPOUND_8#d:\junkie\xtals\bonocx\marcus\nacpme18\pj305
_cod_original_cell_volume 2095.2(6)
_cod_database_code 7011209

loop_
_symmetry_equiv_pos_as_xyz
'x, y, z'
'-x, -y, z+1/2'
'-x+1/2, y+1/2, z+1/2'
'x+1/2, -y+1/2, z'

loop_
_atom_site_label
_atom_site_type_symbol
_atom_site_fract_x
_atom_site_fract_y
_atom_site_fract_z
_atom_site_U_iso_or_equiv
_atom_site_adp_type
_atom_site_occupancy
_atom_site_symmetry_multiplicity
_atom_site_calc_flag
_atom_site_refinement_flags
_atom_site_disorder_assembly
_atom_site_disorder_group
Na1 Na 0.10395(13) 0.8471(3) 0.0699(3) 0.0944(9) Uani 1 1 d . . .
O1 O 0.1288(5) 1.1052(6) 0.0447(7) 0.148(3) Uani 1 1 d . A 1
C1 C 0.1898(7) 0.9387(11) -0.2498(13) 0.159(4) Uani 1 1 d . . .
H1A H 0.2323 0.9811 -0.2285 0.238 Uiso 1 1 calc R A .
H1B H 0.1535 1.0035 -0.2419 0.238 Uiso 1 1 calc R . .
H1C H 0.1918 0.9067 -0.3333 0.238 Uiso 1 1 calc R . .
O2 O 0.1912(3) 0.9658(6) 0.2301(5) 0.1142(19) Uani 1 1 d . A 1
C2 C 0.1770(4) 0.8212(8) -0.1648(8) 0.095(2) Uani 1 1 d . A .
O3 O 0.1531(3) 0.7064(7) 0.2948(6) 0.126(2) Uani 1 1 d . A .
C3 C 0.1230(3) 0.7324(8) -0.1709(8) 0.0895(19) Uani 1 1 d . A .
H3 H 0.0867 0.7396 -0.2257 0.107 Uiso 1 1 calc R . .
O4 O 0.0213(5) 0.6183(7) 0.2373(8) 0.144(3) Uani 1 1 d . . .
C4 C 0.1302(4) 0.6337(8) -0.0861(8) 0.097(2) Uani 1 1 d . A .
H4 H 0.1003 0.5620 -0.0719 0.116 Uiso 1 1 calc R . .
O5 O -0.0414(3) 0.7471(10) 0.0378(8) 0.161(3) Uani 1 1 d . A 1
C5 C 0.1906(6) 0.6590(11) -0.0239(7) 0.115(3) Uani 1 1 d . A .
H5 H 0.2086 0.6076 0.0403 0.138 Uiso 1 1 calc R . .
O6 O 0.0042(5) 1.0092(10) -0.0232(8) 0.168(3) Uani 1 1 d . A 1
C6 C 0.2200(4) 0.7766(10) -0.0755(8) 0.103(2) Uani 1 1 d . A .
H6 H 0.2611 0.8163 -0.0526 0.123 Uiso 1 1 calc R . .
C7 C 0.1760(9) 1.1687(11) 0.1334(11) 0.148(5) Uani 1 1 d . A 1
H7A H 0.1994 1.2445 0.0951 0.178 Uiso 1 1 calc R A 1
H7B H 0.1510 1.2025 0.2042 0.178 Uiso 1 1 calc R A 1
C8 C 0.2245(7) 1.0670(19) 0.1717(14) 0.196(9) Uani 1 1 d . . .
H8A H 0.2483 1.0312 0.1004 0.235 Uiso 1 1 calc R A 1
H8B H 0.2579 1.1071 0.2267 0.235 Uiso 1 1 calc R A 1
C9 C 0.2387(5) 0.8703(16) 0.2862(15) 0.157(5) Uani 1 1 d . A 1
H9A H 0.2632 0.8208 0.2228 0.188 Uiso 1 1 calc R A 1
H9B H 0.2716 0.9185 0.3367 0.188 Uiso 1 1 calc R A 1
C10 C 0.1997(8) 0.7784(18) 0.3606(12) 0.168(5) Uani 1 1 d . . .
H10A H 0.2305 0.7155 0.4011 0.202 Uiso 1 1 calc R A 1
H10B H 0.1763 0.8296 0.4242 0.202 Uiso 1 1 calc R A 1
C11 C 0.1174(7) 0.5927(16) 0.3538(13) 0.169(6) Uani 1 1 d . . .
H11A H 0.0958 0.6247 0.4289 0.203 Uiso 1 1 calc R A .
H11B H 0.1504 0.5237 0.3764 0.203 Uiso 1 1 calc R . .
C12 C 0.0644(11) 0.5307(13) 0.2717(14) 0.171(6) Uani 1 1 d . A .
H12A H 0.0863 0.4913 0.1999 0.206 Uiso 1 1 calc R . .
H12B H 0.0412 0.4585 0.3157 0.206 Uiso 1 1 calc R . .
C13 C -0.0303(11) 0.5565(13) 0.1604(13) 0.187(8) Uani 1 1 d . A 1
H13A H -0.0578 0.4942 0.2086 0.225 Uiso 1 1 calc R A 1
H13B H -0.0091 0.5062 0.0937 0.225 Uiso 1 1 calc R A 1
C14 C -0.0751(8) 0.671(2) 0.1082(17) 0.228(11) Uani 1 1 d . . .
H14A H -0.1130 0.6323 0.0631 0.273 Uiso 1 1 calc R A 1
H14B H -0.0935 0.7247 0.1757 0.273 Uiso 1 1 calc R A 1
C15 C -0.0844(5) 0.8588(17) -0.0191(16) 0.170(6) Uani 1 1 d . A 1
H15A H -0.1201 0.8192 -0.0696 0.204 Uiso 1 1 calc R A 1
H15B H -0.1058 0.9122 0.0454 0.204 Uiso 1 1 calc R A 1
C16 C -0.0395(9) 0.949(3) -0.0974(14) 0.223(10) Uani 1 1 d . A 1
H16A H -0.0154 0.8946 -0.1581 0.267 Uiso 1 1 calc R A 1
H16B H -0.0669 1.0157 -0.1403 0.267 Uiso 1 1 calc R A 1
C17 C 0.0397(8) 1.1286(19) -0.073(2) 0.242(12) Uani 1 1 d . A 1
H17A H 0.0638 1.1010 -0.1471 0.291 Uiso 1 1 calc R A 1
H17B H 0.0057 1.1949 -0.0974 0.291 Uiso 1 1 calc R A 1
C18 C 0.0868(9) 1.1934(12) 0.0063(16) 0.167(5) Uani 1 1 d . A 1
H18A H 0.1108 1.2646 -0.0379 0.200 Uiso 1 1 calc R A 1
H18B H 0.0631 1.2342 0.0754 0.200 Uiso 1 1 calc R A 1

loop_
_atom_site_aniso_label
_atom_site_aniso_U_11
_atom_site_aniso_U_22
_atom_site_aniso_U_33
_atom_site_aniso_U_23
_atom_site_aniso_U_13
_atom_site_aniso_U_12
Na1 0.0976(16) 0.0912(16) 0.0945(19) -0.0264(15) 0.0069(15) 0.0164(12)
O1 0.249(8) 0.072(3) 0.124(5) 0.000(3) 0.048(6) 0.021(5)
C1 0.186(10) 0.128(7) 0.161(11) -0.006(7) 0.041(8) -0.001(7)
O2 0.089(3) 0.143(4) 0.111(4) -0.040(3) 0.014(3) -0.036(4)
C2 0.104(5) 0.092(5) 0.089(5) -0.018(4) 0.009(4) 0.020(4)
O3 0.149(5) 0.145(5) 0.082(4) 0.004(4) -0.009(4) 0.045(4)
C3 0.072(4) 0.091(4) 0.105(5) -0.019(4) -0.009(4) 0.007(4)
O4 0.202(8) 0.084(3) 0.145(6) -0.016(4) 0.049(5) -0.019(5)
C4 0.108(5) 0.088(5) 0.094(6) -0.012(4) 0.019(5) 0.009(4)
O5 0.079(3) 0.232(7) 0.173(7) -0.078(7) 0.031(4) -0.043(5)
C5 0.160(8) 0.125(7) 0.060(4) -0.017(5) -0.003(5) 0.073(6)
O6 0.189(7) 0.195(7) 0.120(5) -0.025(5) -0.045(6) 0.092(6)
C6 0.093(5) 0.123(6) 0.093(6) -0.036(5) -0.005(4) 0.025(5)
C7 0.232(14) 0.100(6) 0.113(7) -0.030(6) 0.077(9) -0.062(8)
C8 0.148(9) 0.242(16) 0.197(14) -0.156(13) 0.098(10) -0.129(11)
C9 0.060(5) 0.231(13) 0.178(12) -0.082(11) -0.044(6) 0.022(7)
C10 0.139(9) 0.237(15) 0.129(10) -0.037(11) -0.044(8) 0.090(11)
C11 0.205(12) 0.172(11) 0.132(10) 0.100(10) 0.038(9) 0.065(10)
C12 0.270(18) 0.110(8) 0.135(11) 0.012(8) 0.073(12) -0.004(10)
C13 0.30(2) 0.129(9) 0.139(10) -0.039(8) 0.057(11) -0.147(12)
C14 0.158(11) 0.34(2) 0.188(16) -0.157(18) 0.083(12) -0.160(16)
C15 0.071(5) 0.254(14) 0.184(13) -0.079(11) -0.036(7) 0.050(8)
C16 0.160(12) 0.39(3) 0.117(9) 0.008(14) -0.025(10) 0.153(16)
C17 0.170(11) 0.185(14) 0.37(3) 0.195(19) -0.067(15) 0.000(10)
C18 0.203(13) 0.093(7) 0.205(14) 0.020(8) 0.042(11) 0.026(8)

loop_
_atom_type_symbol
_atom_type_description
_atom_type_scat_dispersion_real
_atom_type_scat_dispersion_imag
_atom_type_scat_source
C C 0.0033 0.0016 'International Tables Vol C Tables 4.2.6.8 and 6.1.1.4'
H H 0.0000 0.0000 'International Tables Vol C Tables 4.2.6.8 and 6.1.1.4'
O O 0.0106 0.0060 'International Tables Vol C Tables 4.2.6.8 and 6.1.1.4'
Na Na 0.0362 0.0249 'International Tables Vol C Tables 4.2.6.8 and 6.1.1.4'

loop_
_geom_angle_atom_site_label_1
_geom_angle_atom_site_label_2
_geom_angle_atom_site_label_3
_geom_angle
_geom_angle_site_symmetry_1
_geom_angle_site_symmetry_3
_geom_angle_publ_flag
O1 Na1 O2 61.8(3) . . ?
O1 Na1 C5 120.6(3) . . ?
O2 Na1 C5 98.0(3) . . ?
O1 Na1 O6 61.5(3) . . ?
O2 Na1 O6 116.1(3) . . ?
C5 Na1 O6 135.4(3) . . ?
O1 Na1 C4 130.3(3) . . ?
O2 Na1 C4 127.4(3) . . ?
C5 Na1 C4 29.4(3) . . ?
O6 Na1 C4 110.8(3) . . ?
O1 Na1 C6 91.7(3) . . ?
O2 Na1 C6 87.4(2) . . ?
C5 Na1 C6 29.2(3) . . ?
O6 Na1 C6 120.7(3) . . ?
C4 Na1 C6 47.5(2) . . ?
O1 Na1 C3 105.3(3) . . ?
O2 Na1 C3 132.2(2) . . ?
C5 Na1 C3 46.2(2) . . ?
O6 Na1 C3 89.2(2) . . ?
C4 Na1 C3 27.6(2) . . ?
C6 Na1 C3 45.4(2) . . ?
O1 Na1 C2 84.4(2) . . ?
O2 Na1 C2 106.6(2) . . ?
C5 Na1 C2 46.2(3) . . ?
O6 Na1 C2 94.6(3) . . ?
C4 Na1 C2 46.1(2) . . ?
C6 Na1 C2 27.1(2) . . ?
C3 Na1 C2 27.4(2) . . ?
O1 Na1 O3 118.8(3) . . ?
O2 Na1 O3 57.9(2) . . ?
C5 Na1 O3 77.7(2) . . ?
O6 Na1 O3 144.4(3) . . ?
C4 Na1 O3 95.1(2) . . ?
C6 Na1 O3 94.7(2) . . ?
C3 Na1 O3 121.5(2) . . ?
C2 Na1 O3 121.0(2) . . ?
C18 O1 C7 109.4(11) . . ?
C18 O1 Na1 125.6(9) . . ?
C7 O1 Na1 117.6(7) . . ?
C8 O2 C9 111.2(11) . . ?
C8 O2 Na1 108.9(7) . . ?
C9 O2 Na1 113.2(5) . . ?
C6 C2 C3 107.9(8) . . ?
C6 C2 C1 125.7(9) . . ?
C3 C2 C1 126.2(9) . . ?
C6 C2 Na1 73.2(5) . . ?
C3 C2 Na1 73.7(4) . . ?
C1 C2 Na1 123.2(5) . . ?
C10 O3 C11 119.3(12) . . ?
C10 O3 Na1 114.0(8) . . ?
C11 O3 Na1 124.1(7) . . ?
C4 C3 C2 110.2(7) . . ?
C4 C3 Na1 71.1(4) . . ?
C2 C3 Na1 78.9(4) . . ?
C12 O4 C13 110.6(12) . . ?
C3 C4 C5 107.0(8) . . ?
C3 C4 Na1 81.3(4) . . ?
C5 C4 Na1 73.9(4) . . ?
C14 O5 C15 112.7(14) . . ?
C4 C5 C6 107.7(7) . . ?
C4 C5 Na1 76.7(4) . . ?
C6 C5 Na1 81.0(4) . . ?
C16 O6 C17 116.5(15) . . ?
C16 O6 Na1 115.4(9) . . ?
C17 O6 Na1 105.3(7) . . ?
C2 C6 C5 107.2(7) . . ?
C2 C6 Na1 79.7(4) . . ?
C5 C6 Na1 69.8(4) . . ?
C8 C7 O1 107.9(8) . . ?
O2 C8 C7 109.1(9) . . ?
C10 C9 O2 107.5(8) . . ?
O3 C10 C9 113.2(10) . . ?
O3 C11 C12 112.5(9) . . ?
O4 C12 C11 111.2(11) . . ?
O4 C13 C14 107.6(9) . . ?
O5 C14 C13 111.1(13) . . ?
C16 C15 O5 109.2(8) . . ?
O6 C16 C15 107.5(12) . . ?
C18 C17 O6 116.6(14) . . ?
O1 C18 C17 108.4(11) . . ?

loop_
_geom_bond_atom_site_label_1
_geom_bond_atom_site_label_2
_geom_bond_distance
_geom_bond_site_symmetry_2
_geom_bond_publ_flag
Na1 O1 2.602(6) . ?
Na1 O2 2.705(6) . ?
Na1 C5 2.712(7) . ?
Na1 O6 2.721(8) . ?
Na1 C4 2.746(7) . ?
Na1 C6 2.855(8) . ?
Na1 C3 2.870(8) . ?
Na1 C2 2.933(8) . ?
Na1 O3 2.965(7) . ?
O1 C18 1.268(15) . ?
O1 C7 1.475(15) . ?
C1 C2 1.500(14) . ?
O2 C8 1.350(16) . ?
O2 C9 1.457(14) . ?
C2 C6 1.357(11) . ?
C2 C3 1.375(11) . ?
O3 C10 1.360(15) . ?
O3 C11 1.467(15) . ?
C3 C4 1.346(11) . ?
O4 C12 1.264(18) . ?
O4 C13 1.446(18) . ?
C4 C5 1.386(13) . ?
O5 C14 1.26(2) . ?
O5 C15 1.518(17) . ?
C5 C6 1.409(13) . ?
O6 C16 1.32(2) . ?
O6 C17 1.471(17) . ?
C7 C8 1.44(2) . ?
C9 C10 1.43(2) . ?
C11 C12 1.50(2) . ?
C13 C14 1.54(2) . ?
C15 C16 1.51(2) . ?
C17 C18 1.41(2) . ?
